data_2241508
loop_
_publ_author_name
'Sethi, Waqas'
'Johannesen, Heini V.'
'Morsing, Thorbj\/orn J.'
'Piligkos, Stergios'
'Weihe, H\/ogni'

_publ_section_title
;
 Crystal structure of trihydrogen
 bis{[1,1,1-tris(2-oxidoethylaminomethyl)ethane]cobalt(III)} trinitrate
;
_journal_coeditor_code CV5501
_journal_issue 12
_journal_name_full 'Acta Crystallographica Section E'
_journal_page_first m275
_journal_page_last m276
_journal_paper_doi 10.1107/S2056989015024664
_journal_volume 71
_journal_year 2015
_chemical_formula_iupac '[Co2 (C11 H25.5 N3 O3)2] (N O3)3'
_chemical_formula_moiety 'C22 H51 Co2 N6 O6 3+, 3(N O3 -)'
_chemical_formula_sum 'C22 H51 Co2 N9 O15'
_chemical_formula_weight 799.57
_chemical_name_systematic
;
Trihydrogen bis{[1,1,1-tris(2-oxidoethylaminomethyl)ethane]cobalt(III)}
trinitrate
;
_space_group_crystal_system trigonal
_space_group_IT_number 155
_space_group_name_Hall 'R 3 2"'
_space_group_name_H-M_alt 'R 3 2'
_symmetry_space_group_name_Hall 'R 3 2"'
_symmetry_space_group_name_H-M 'R 3 2 :H'
_atom_sites_solution_hydrogens mixed
_atom_sites_solution_primary iterative
_audit_creation_method
;
Olex2 1.2
(compiled 2015.01.26 svn.r3151 for OlexSys, GUI svn.r4998)
;
_cell_angle_alpha 90
_cell_angle_beta 90
_cell_angle_gamma 120
_cell_formula_units_Z 3
_cell_length_a 8.543(4)
_cell_length_b 8.543(4)
_cell_length_c 39.11(2)
_cell_measurement_reflns_used 6958
_cell_measurement_temperature 122(2)
_cell_measurement_theta_max 28.06
_cell_measurement_theta_min 2.80
_cell_volume 2472(2)
_computing_cell_refinement
;
SAINT (Bruker, 2012)
;
_computing_data_collection
;
APEX2 (Bruker, 2012)
;
_computing_data_reduction
;
SAINT (Bruker, 2012)
;
_computing_molecular_graphics
;
<i>OLEX2</i> (Dolomanov <i>et al.</i>,  2009)
;
_computing_publication_material
;
<i>OLEX2</i> (Dolomanov <i>et al.</i>,  2009)
;
_computing_structure_refinement
;
SHELXL2013 (Sheldrick, 2015)
;
_computing_structure_solution
;
<i>olex2.solve</i> (Bourhis <i>et al.</i>,  2015)
;
_diffrn_ambient_temperature 122(2)
_diffrn_measured_fraction_theta_full 0.995
_diffrn_measured_fraction_theta_max 0.998
_diffrn_measurement_device_type 'Bruker APEXII CCD'
_diffrn_measurement_method '\f and \w scans'
_diffrn_radiation_type MoK\a
_diffrn_radiation_wavelength 0.71073
_diffrn_reflns_av_R_equivalents 0.0742
_diffrn_reflns_limit_h_max 11
_diffrn_reflns_limit_h_min -11
_diffrn_reflns_limit_k_max 11
_diffrn_reflns_limit_k_min -11
_diffrn_reflns_limit_l_max 51
_diffrn_reflns_limit_l_min -50
_diffrn_reflns_number 32729
_diffrn_reflns_theta_full 26.000
_diffrn_reflns_theta_max 28.060
_diffrn_reflns_theta_min 2.802
_diffrn_standards_number 0
_exptl_absorpt_coefficient_mu 1.089
_exptl_absorpt_correction_T_max 0.7457
_exptl_absorpt_correction_T_min 0.6005
_exptl_absorpt_correction_type multi-scan
_exptl_absorpt_process_details
;
(SADABS; Bruker, 2014)
;
_exptl_crystal_colour pink
_exptl_crystal_density_diffrn 1.611
_exptl_crystal_description prism
_exptl_crystal_F_000 1260
_exptl_crystal_size_max 0.310
_exptl_crystal_size_mid 0.252
_exptl_crystal_size_min 0.152
_refine_diff_density_max 0.242
_refine_diff_density_min -0.430
_refine_ls_abs_structure_details
;
Flack <i>x</i> determined from
486 quotients
[(<i>I</i>^+^)-(<i>I</i>^-^)]/[(<i>I</i>^+^)+(<i>I</i>^-^)]
(Parsons & Flack, 2004)
;
_refine_ls_abs_structure_Flack 0.011(8)
_refine_ls_extinction_method none
_refine_ls_goodness_of_fit_ref 0.807
_refine_ls_hydrogen_treatment mixed
_refine_ls_matrix_type full
_refine_ls_number_parameters 81
_refine_ls_number_reflns 1357
_refine_ls_number_restraints 3
_refine_ls_restrained_S_all 0.818
_refine_ls_R_factor_all 0.0225
_refine_ls_R_factor_gt 0.0205
_refine_ls_shift/su_max 0.003
_refine_ls_shift/su_mean 0.000
_refine_ls_structure_factor_coef Fsqd
_refine_ls_weighting_details
;
 w=1/[\s^2^(Fo^2^)]
 where P=(Fo^2^+2Fc^2^)/3
;
_refine_ls_weighting_scheme calc
_refine_ls_wR_factor_gt 0.0472
_refine_ls_wR_factor_ref 0.0475
_reflns_number_gt 1263
_reflns_number_total 1357
_reflns_threshold_expression 'I > 2\s(I)'
_cod_data_source_file cv5501sup1.cif
_cod_data_source_block I
_cod_original_cell_volume 2472(3)
_cod_database_code 2241508
_shelx_space_group_comment
;
The symmetry employed for this shelxl refinement is uniquely defined
by the following loop, which should always be used as a source of
symmetry information in preference to the above space-group names.
They are only intended as comments.
;
_shelx_estimated_absorpt_t_min 0.729
_shelx_estimated_absorpt_t_max 0.852
_shelxl_version_number 20.13

loop_
_space_group_symop_operation_xyz
'x, y, z'
'-y, x-y, z'
'-x+y, -x, z'
'x-y, -y, -z'
'-x, -x+y, -z'
'y, x, -z'
'x+2/3, y+1/3, z+1/3'
'-y+2/3, x-y+1/3, z+1/3'
'-x+y+2/3, -x+1/3, z+1/3'
'x-y+2/3, -y+1/3, -z+1/3'
'-x+2/3, -x+y+1/3, -z+1/3'
'y+2/3, x+1/3, -z+1/3'
'x+1/3, y+2/3, z+2/3'
'-y+1/3, x-y+2/3, z+2/3'
'-x+y+1/3, -x+2/3, z+2/3'
'x-y+1/3, -y+2/3, -z+2/3'
'-x+1/3, -x+y+2/3, -z+2/3'
'y+1/3, x+2/3, -z+2/3'

loop_
_atom_site_type_symbol
_atom_site_label
_atom_site_fract_x
_atom_site_fract_y
_atom_site_fract_z
_atom_site_U_iso_or_equiv
_atom_site_adp_type
_atom_site_calc_flag
_atom_site_occupancy
_atom_site_disorder_assembly
_atom_site_disorder_group
Co Co1 0.0000 0.0000 0.55889(2) 0.00936(12) Uani d 1 . .
O O1 0.17219(17) 0.19761(18) 0.53088(3) 0.0118(3) Uani d 1 . .
H H1 0.176(5) 0.194(3) 0.5089(3) 0.018 Uiso d 0.5 . .
C C5 0.0000 0.0000 0.67637(7) 0.0177(7) Uani d 1 . .
N N2 0.6667 0.3333 0.57385(6) 0.0116(5) Uani d 1 . .
O O2 0.54318(19) 0.3734(2) 0.57427(4) 0.0237(4) Uani d 1 . .
C C3 0.1892(3) 0.0424(3) 0.62458(4) 0.0143(4) Uani d 1 . .
H H3A 0.2763 0.1666 0.6304 0.017 Uiso calc 1 . .
H H3B 0.2231 -0.0352 0.6367 0.017 Uiso calc 1 . .
N N1 0.1977(2) 0.0158(2) 0.58647(4) 0.0115(3) Uani d 1 . .
H H1A 0.3088 0.1208 0.5781 0.014 Uiso calc 1 . .
C C2 0.2123(3) -0.1482(3) 0.57812(4) 0.0133(4) Uani d 1 . .
H H2A 0.1193 -0.2535 0.5900 0.016 Uiso calc 1 . .
H H2B 0.3295 -0.1298 0.5849 0.016 Uiso calc 1 . .
C C4 0.0000 0.0000 0.63662(7) 0.0130(6) Uani d 1 . .
C C1 0.1742(4) 0.3620(2) 0.53957(4) 0.0144(4) Uani d 1 . .
H H1B 0.0776 0.3682 0.5278 0.017 Uiso calc 1 . .
H H1C 0.2885 0.4659 0.5330 0.017 Uiso calc 1 . .
N N3 0.3333 0.6667 0.6667 0.0389(11) Uani d 1 . .
O O3 0.3333 0.5219(4) 0.6667 0.0790(12) Uani d 1 . .
H H5 -0.123(2) -0.032(3) 0.6841(4) 0.008(5) Uiso d 1 A -1

loop_
_atom_site_aniso_label
_atom_site_aniso_U_11
_atom_site_aniso_U_22
_atom_site_aniso_U_33
_atom_site_aniso_U_12
_atom_site_aniso_U_13
_atom_site_aniso_U_23
Co1 0.00673(14) 0.00673(14) 0.01463(19) 0.00336(7) 0.000 0.000
O1 0.0113(7) 0.0081(7) 0.0151(6) 0.0042(6) 0.0011(5) 0.0002(5)
C5 0.0201(11) 0.0201(11) 0.0129(14) 0.0100(6) 0.000 0.000
N2 0.0084(8) 0.0084(8) 0.0180(11) 0.0042(4) 0.000 0.000
O2 0.0130(8) 0.0180(9) 0.0423(8) 0.0095(8) -0.0007(6) 0.0011(6)
C3 0.0134(10) 0.0152(10) 0.0144(8) 0.0072(8) -0.0034(7) -0.0018(7)
N1 0.0107(9) 0.0098(8) 0.0146(7) 0.0055(7) 0.0000(6) 0.0003(6)
C2 0.0104(11) 0.0115(11) 0.0213(9) 0.0081(10) -0.0001(7) 0.0014(7)
C4 0.0129(9) 0.0129(9) 0.0133(13) 0.0064(5) 0.000 0.000
C1 0.0145(12) 0.0071(8) 0.0211(8) 0.0050(10) 0.0012(9) 0.0014(6)
N3 0.0359(18) 0.0359(18) 0.045(3) 0.0179(9) 0.000 0.000
O3 0.087(3) 0.0450(14) 0.119(3) 0.0435(14) -0.060(2) -0.0300(10)

loop_
_atom_type_symbol
_atom_type_description
_atom_type_scat_dispersion_real
_atom_type_scat_dispersion_imag
_atom_type_scat_source
C C 0.0033 0.0016 'International Tables Vol C Tables 4.2.6.8 and 6.1.1.4'
H H 0.0000 0.0000 'International Tables Vol C Tables 4.2.6.8 and 6.1.1.4'
Co Co 0.3494 0.9721 'International Tables Vol C Tables 4.2.6.8 and 6.1.1.4'
N N 0.0061 0.0033 'International Tables Vol C Tables 4.2.6.8 and 6.1.1.4'
O O 0.0106 0.0060 'International Tables Vol C Tables 4.2.6.8 and 6.1.1.4'

loop_
_geom_angle_atom_site_label_1
_geom_angle_atom_site_label_2
_geom_angle_atom_site_label_3
_geom_angle_site_symmetry_1
_geom_angle_site_symmetry_3
_geom_angle
O1 Co1 O1 2 3 91.01(6)
O1 Co1 O1 2 . 91.01(6)
O1 Co1 O1 3 . 91.01(6)
O1 Co1 N1 2 2 89.92(7)
O1 Co1 N1 . 3 177.58(6)
O1 Co1 N1 . 2 86.74(7)
O1 Co1 N1 3 2 177.58(7)
O1 Co1 N1 2 . 177.58(7)
O1 Co1 N1 3 3 89.92(7)
O1 Co1 N1 3 . 86.74(7)
O1 Co1 N1 . . 89.92(7)
O1 Co1 N1 2 3 86.74(7)
N1 Co1 N1 . 3 92.37(7)
N1 Co1 N1 . 2 92.37(7)
N1 Co1 N1 2 3 92.37(7)
Co1 O1 H1 . . 124.2(19)
C1 O1 Co1 . . 110.61(11)
C1 O1 H1 . . 107(2)
C4 C5 H5 . . 107.8(10)
O2 N2 O2 2_655 . 119.982(8)
O2 N2 O2 3_665 . 119.984(8)
O2 N2 O2 2_655 3_665 119.983(8)
H3A C3 H3B . . 107.8
N1 C3 H3A . . 109.0
N1 C3 H3B . . 109.0
N1 C3 C4 . . 112.85(16)
C4 C3 H3A . . 109.0
C4 C3 H3B . . 109.0
Co1 N1 H1A . . 106.7
C3 N1 Co1 . . 116.71(12)
C3 N1 H1A . . 106.7
C2 N1 Co1 . . 106.72(11)
C2 N1 C3 . . 112.72(14)
C2 N1 H1A . . 106.7
N1 C2 H2A . . 110.5
N1 C2 H2B . . 110.5
N1 C2 C1 . 3 106.35(14)
H2A C2 H2B . . 108.7
C1 C2 H2A 3 . 110.5
C1 C2 H2B 3 . 110.5
C3 C4 C5 . . 107.78(11)
C3 C4 C5 2 . 107.78(11)
C3 C4 C5 3 . 107.78(11)
C3 C4 C3 . 2 111.11(11)
C3 C4 C3 3 2 111.11(11)
C3 C4 C3 3 . 111.11(11)
O1 C1 C2 . 2 107.19(14)
O1 C1 H1B . . 110.3
O1 C1 H1C . . 110.3
C2 C1 H1B 2 . 110.3
C2 C1 H1C 2 . 110.3
H1B C1 H1C . . 108.5
O3 N3 O3 3_565 2_665 120.000(3)
O3 N3 O3 2_665 . 119.999(4)
O3 N3 O3 3_565 . 120.001(9)

loop_
_geom_bond_atom_site_label_1
_geom_bond_atom_site_label_2
_geom_bond_site_symmetry_2
_geom_bond_distance
Co1 O1 2 1.9313(14)
Co1 O1 3 1.9313(14)
Co1 O1 . 1.9314(15)
Co1 N1 . 1.9511(17)
Co1 N1 3 1.9511(18)
Co1 N1 2 1.9511(17)
O1 H1 . 0.861(12)
O1 C1 . 1.436(2)
C5 C4 . 1.555(4)
C5 H5 . 0.987(18)
N2 O2 . 1.2612(16)
N2 O2 2_655 1.2612(16)
N2 O2 3_665 1.2612(16)
C3 H3A . 0.9700
C3 H3B . 0.9700
C3 N1 . 1.515(2)
C3 C4 . 1.543(2)
N1 H1A . 0.9800
N1 C2 . 1.503(3)
C2 H2A . 0.9700
C2 H2B . 0.9700
C2 C1 3 1.523(2)
C4 C3 3 1.543(2)
C4 C3 2 1.543(2)
C1 C2 2 1.523(2)
C1 H1B . 0.9700
C1 H1C . 0.9700
N3 O3 3_565 1.237(3)
N3 O3 . 1.237(3)
N3 O3 2_665 1.237(3)

loop_
_geom_hbond_atom_site_label_D
_geom_hbond_atom_site_label_H
_geom_hbond_atom_site_label_A
_geom_hbond_site_symmetry_A
_geom_hbond_distance_DH
_geom_hbond_distance_HA
_geom_hbond_distance_DA
_geom_hbond_angle_DHA
_geom_hbond_publ_flag
O1 H1 O1 6_556 0.861(12) 1.589(14) 2.445(2) 172(4) yes
N1 H1A O2 . 0.98 2.09 3.042(3) 163 yes

loop_
_geom_torsion_atom_site_label_1
_geom_torsion_atom_site_label_2
_geom_torsion_atom_site_label_3
_geom_torsion_atom_site_label_4
_geom_torsion_site_symmetry_4
_geom_torsion
Co1 O1 C1 C2 2 36.7(2)
Co1 N1 C2 C1 3 41.38(17)
C3 N1 C2 C1 3 170.77(17)
N1 C3 C4 C5 . 170.42(11)
N1 C3 C4 C3 2 -71.71(18)
N1 C3 C4 C3 3 52.55(19)
C4 C3 N1 Co1 . 16.05(19)
C4 C3 N1 C2 . -108.00(16)

_cod_database_fobs_code 2241508
